data_2235849
loop_
_publ_author_name
'Alliouche, Hayette'
'Bouacida, Sofiane'
'Roisnel, Thierry'
'Belfaitah, Ali'

_publ_section_title
;
 3-(1<i>H</i>-1,3-Benzimidazol-2-yl)-2,7-dimethoxyquinoline
;
_journal_coeditor_code HB6897
_journal_issue 8
_journal_name_full 'Acta Crystallographica Section E'
_journal_page_first o2492
_journal_paper_doi 10.1107/S1600536812032357
_journal_volume 68
_journal_year 2012
_chemical_formula_iupac 'C18 H15 N3 O2'
_chemical_formula_moiety 'C18 H15 N3 O2'
_chemical_formula_sum 'C18 H15 N3 O2'
_chemical_formula_weight 305.33
_chemical_name_systematic
;
3-(1<i>H</i>-1,3-Benzimidazol-2-yl)-2,7-dimethoxyquinoline
;
_space_group_IT_number 61
_symmetry_cell_setting orthorhombic
_symmetry_space_group_name_Hall '-P 2ac 2ab'
_symmetry_space_group_name_H-M 'P b c a'
_atom_sites_solution_hydrogens geom
_atom_sites_solution_primary direct
_atom_sites_solution_secondary difmap
_cell_angle_alpha 90
_cell_angle_beta 90
_cell_angle_gamma 90
_cell_formula_units_Z 8
_cell_length_a 6.7094(2)
_cell_length_b 9.4134(3)
_cell_length_c 49.1620(16)
_cell_measurement_reflns_used 3402
_cell_measurement_temperature 150(2)
_cell_measurement_theta_max 26.69
_cell_measurement_theta_min 3.15
_cell_volume 3104.99(17)
_computing_cell_refinement 'SAINT (Bruker, 2001)'
_computing_data_collection 'APEX2 (Bruker, 2001)'
_computing_data_reduction 'SAINT (Bruker, 2001)'
_computing_molecular_graphics 'ORTEP-3 (Farrugia, 1997) and DIAMOND (Brandenburg & Berndt, 2001)'
_computing_publication_material 'WinGX (Farrugia, 1999)'
_computing_structure_refinement 'SHELXL97 (Sheldrick, 2008)'
_computing_structure_solution 'SIR2002 (Burla <i>et al.</i>, 2005)'
_diffrn_ambient_temperature 150(2)
_diffrn_measured_fraction_theta_full 0.997
_diffrn_measured_fraction_theta_max 0.997
_diffrn_measurement_device_type 'Bruker APEXII'
_diffrn_measurement_method 'CCD rotation images, thin slices'
_diffrn_radiation_monochromator graphite
_diffrn_radiation_type MoK\a
_diffrn_radiation_wavelength 0.71073
_diffrn_reflns_av_R_equivalents 0.0345
_diffrn_reflns_limit_h_max 8
_diffrn_reflns_limit_h_min -8
_diffrn_reflns_limit_k_max 11
_diffrn_reflns_limit_k_min -12
_diffrn_reflns_limit_l_max 62
_diffrn_reflns_limit_l_min -51
_diffrn_reflns_number 14322
_diffrn_reflns_theta_full 27.07
_diffrn_reflns_theta_max 27.07
_diffrn_reflns_theta_min 3.15
_exptl_absorpt_coefficient_mu 0.088
_exptl_absorpt_correction_T_max 0.992
_exptl_absorpt_correction_T_min 0.900
_exptl_absorpt_correction_type multi-scan
_exptl_absorpt_process_details '(SADABS; Sheldrick, 2002)'
_exptl_crystal_colour colourless
_exptl_crystal_density_diffrn 1.306
_exptl_crystal_density_method 'not measured'
_exptl_crystal_description block
_exptl_crystal_F_000 1280
_exptl_crystal_size_max 0.51
_exptl_crystal_size_mid 0.29
_exptl_crystal_size_min 0.09
_refine_diff_density_max 0.23
_refine_diff_density_min -0.206
_refine_ls_extinction_method none
_refine_ls_goodness_of_fit_ref 1.032
_refine_ls_hydrogen_treatment constr
_refine_ls_matrix_type full
_refine_ls_number_parameters 210
_refine_ls_number_reflns 3398
_refine_ls_number_restraints 0
_refine_ls_restrained_S_all 1.032
_refine_ls_R_factor_all 0.0606
_refine_ls_R_factor_gt 0.0457
_refine_ls_shift/su_max 0.001
_refine_ls_shift/su_mean 0
_refine_ls_structure_factor_coef Fsqd
_refine_ls_weighting_details 'calc w=1/[\s^2^(Fo^2^)+(0.0451P)^2^+1.4136P] where P=(Fo^2^+2Fc^2^)/3'
_refine_ls_weighting_scheme calc
_refine_ls_wR_factor_gt 0.1044
_refine_ls_wR_factor_ref 0.1117
_reflns_number_gt 2696
_reflns_number_total 3398
_reflns_threshold_expression I>2\s(I)
_cod_data_source_file hb6897.cif
_cod_data_source_block I
_cod_database_code 2235849
_cod_database_fobs_code 2235849

loop_
_symmetry_equiv_pos_as_xyz
'x, y, z'
'-x+1/2, -y, z+1/2'
'x+1/2, -y+1/2, -z'
'-x, y+1/2, -z+1/2'
'-x, -y, -z'
'x-1/2, y, -z-1/2'
'-x-1/2, y-1/2, z'
'x, -y-1/2, z-1/2'

loop_
_atom_site_type_symbol
_atom_site_label
_atom_site_fract_x
_atom_site_fract_y
_atom_site_fract_z
_atom_site_U_iso_or_equiv
_atom_site_adp_type
_atom_site_calc_flag
_atom_site_refinement_flags
_atom_site_occupancy
_atom_site_symmetry_multiplicity
C C1 1.2836(2) 0.46202(18) 0.63727(4) 0.0326(4) Uani d . 1 1
H H1A 1.272 0.4041 0.6208 0.049 Uiso calc R 1 1
H H1B 1.3178 0.4009 0.6527 0.049 Uiso calc R 1 1
H H1C 1.3884 0.5334 0.6347 0.049 Uiso calc R 1 1
C C3 1.0281(2) 0.62110(15) 0.62327(3) 0.0232(3) Uani d . 1 1
C C5 1.0569(2) 0.73868(16) 0.58254(3) 0.0258(3) Uani d . 1 1
C C6 1.1711(3) 0.76468(17) 0.55888(3) 0.0301(4) Uani d . 1 1
H H6 1.2896 0.7122 0.5555 0.036 Uiso calc R 1 1
C C7 1.1086(3) 0.86695(19) 0.54070(3) 0.0329(4) Uani d . 1 1
C C9 1.3846(3) 0.8225(2) 0.51100(4) 0.0453(5) Uani d . 1 1
H H9A 1.4838 0.8368 0.5254 0.068 Uiso calc R 1 1
H H9B 1.4391 0.855 0.4936 0.068 Uiso calc R 1 1
H H9C 1.3514 0.7213 0.5098 0.068 Uiso calc R 1 1
C C10 0.9307(3) 0.94447(19) 0.54508(3) 0.0357(4) Uani d . 1 1
H H10 0.8893 1.0141 0.5323 0.043 Uiso calc R 1 1
C C11 0.8182(3) 0.91890(18) 0.56783(3) 0.0335(4) Uani d . 1 1
H H11 0.6987 0.9709 0.5707 0.04 Uiso calc R 1 1
C C12 0.8784(2) 0.81534(16) 0.58716(3) 0.0270(3) Uani d . 1 1
C C13 0.7714(2) 0.78642(16) 0.61140(3) 0.0264(3) Uani d . 1 1
H H13 0.6494 0.8344 0.6149 0.032 Uiso calc R 1 1
C C14 0.8429(2) 0.68943(15) 0.62988(3) 0.0231(3) Uani d . 1 1
C C15 0.7363(2) 0.66229(15) 0.65547(3) 0.0219(3) Uani d . 1 1
C C18 0.5356(2) 0.68915(15) 0.68937(3) 0.0239(3) Uani d . 1 1
C C19 0.3995(3) 0.73837(17) 0.70884(3) 0.0310(4) Uani d . 1 1
H H19 0.3424 0.8305 0.7075 0.037 Uiso calc R 1 1
C C20 0.3513(3) 0.64821(18) 0.73003(3) 0.0327(4) Uani d . 1 1
H H20 0.259 0.6788 0.7435 0.039 Uiso calc R 1 1
C C21 0.4363(3) 0.51183(18) 0.73215(3) 0.0307(4) Uani d . 1 1
H H21 0.3998 0.4528 0.747 0.037 Uiso calc R 1 1
C C22 0.5711(2) 0.46135(16) 0.71324(3) 0.0266(3) Uani d . 1 1
H H22 0.6275 0.3691 0.7147 0.032 Uiso calc R 1 1
C C23 0.6202(2) 0.55309(15) 0.69194(3) 0.0225(3) Uani d . 1 1
N N4 1.12891(19) 0.64018(13) 0.60072(3) 0.0254(3) Uani d . 1 1
N N16 0.74790(19) 0.53920(13) 0.67005(2) 0.0229(3) Uani d . 1 1
H H16 0.8226 0.465 0.6662 0.027 Uiso calc R 1 1
N N17 0.6102(2) 0.75567(13) 0.66624(3) 0.0253(3) Uani d . 1 1
O O2 1.09768(16) 0.53168(11) 0.64249(2) 0.0285(3) Uani d . 1 1
O O8 1.2084(2) 0.90194(14) 0.51729(2) 0.0424(3) Uani d . 1 1

loop_
_atom_site_aniso_label
_atom_site_aniso_U_11
_atom_site_aniso_U_22
_atom_site_aniso_U_33
_atom_site_aniso_U_12
_atom_site_aniso_U_13
_atom_site_aniso_U_23
C1 0.0285(9) 0.0335(9) 0.0357(9) 0.0116(7) 0.0000(7) 0.0024(7)
C3 0.0269(8) 0.0181(7) 0.0247(8) -0.0009(6) -0.0013(7) -0.0007(6)
C5 0.0301(8) 0.0239(7) 0.0234(8) -0.0010(6) -0.0007(7) -0.0015(6)
C6 0.0320(8) 0.0325(9) 0.0257(8) 0.0016(7) 0.0022(7) -0.0016(7)
C7 0.0396(10) 0.0378(9) 0.0213(8) -0.0032(8) 0.0024(7) 0.0019(7)
C9 0.0401(10) 0.0612(13) 0.0344(10) 0.0042(9) 0.0114(9) 0.0084(9)
C10 0.0455(10) 0.0363(9) 0.0254(9) 0.0032(8) -0.0019(8) 0.0065(7)
C11 0.0373(9) 0.0348(9) 0.0285(9) 0.0071(8) -0.0002(8) 0.0043(7)
C12 0.0322(8) 0.0244(8) 0.0245(8) -0.0002(7) -0.0010(7) 0.0001(6)
C13 0.0277(8) 0.0229(7) 0.0285(8) 0.0029(6) 0.0007(7) -0.0006(6)
C14 0.0250(8) 0.0178(7) 0.0265(8) -0.0023(6) 0.0016(7) -0.0019(6)
C15 0.0240(7) 0.0170(7) 0.0247(7) -0.0018(6) -0.0006(6) -0.0001(6)
C18 0.0260(8) 0.0195(7) 0.0261(8) -0.0023(6) 0.0019(7) -0.0006(6)
C19 0.0319(9) 0.0262(8) 0.0350(9) 0.0014(7) 0.0063(8) -0.0037(7)
C20 0.0313(9) 0.0364(9) 0.0303(9) -0.0031(7) 0.0085(7) -0.0052(7)
C21 0.0347(9) 0.0325(8) 0.0250(8) -0.0091(7) 0.0020(7) 0.0002(7)
C22 0.0297(8) 0.0233(7) 0.0269(8) -0.0029(6) -0.0022(7) 0.0015(6)
C23 0.0232(7) 0.0204(7) 0.0239(8) -0.0036(6) -0.0002(6) -0.0024(6)
N4 0.0271(7) 0.0239(6) 0.0251(7) -0.0003(5) 0.0009(6) 0.0005(5)
N16 0.0256(6) 0.0184(6) 0.0246(7) 0.0026(5) 0.0018(6) 0.0011(5)
N17 0.0273(7) 0.0195(6) 0.0291(7) -0.0002(5) 0.0049(6) 0.0009(5)
O2 0.0280(6) 0.0260(6) 0.0317(6) 0.0061(5) 0.0031(5) 0.0067(5)
O8 0.0475(8) 0.0515(8) 0.0282(7) 0.0046(6) 0.0086(6) 0.0112(6)

loop_
_atom_type_symbol
_atom_type_description
_atom_type_scat_dispersion_real
_atom_type_scat_dispersion_imag
_atom_type_scat_source
C C 0.0033 0.0016 'International Tables Vol C Tables 4.2.6.8 and 6.1.1.4'
H H 0 0 'International Tables Vol C Tables 4.2.6.8 and 6.1.1.4'
N N 0.0061 0.0033 'International Tables Vol C Tables 4.2.6.8 and 6.1.1.4'
O O 0.0106 0.006 'International Tables Vol C Tables 4.2.6.8 and 6.1.1.4'

loop_
_geom_angle_atom_site_label_1
_geom_angle_atom_site_label_2
_geom_angle_atom_site_label_3
_geom_angle
O2 C1 H1A 109.5
O2 C1 H1B 109.5
H1A C1 H1B 109.5
O2 C1 H1C 109.5
H1A C1 H1C 109.5
H1B C1 H1C 109.5
N4 C3 O2 119.97(14)
N4 C3 C14 125.19(14)
O2 C3 C14 114.84(13)
N4 C5 C6 117.44(14)
N4 C5 C12 122.40(14)
C6 C5 C12 120.13(14)
C7 C6 C5 119.29(16)
C7 C6 H6 120.4
C5 C6 H6 120.4
O8 C7 C6 124.28(16)
O8 C7 C10 114.55(15)
C6 C7 C10 121.17(16)
O8 C9 H9A 109.5
O8 C9 H9B 109.5
H9A C9 H9B 109.5
O8 C9 H9C 109.5
H9A C9 H9C 109.5
H9B C9 H9C 109.5
C11 C10 C7 119.87(16)
C11 C10 H10 120.1
C7 C10 H10 120.1
C10 C11 C12 120.65(16)
C10 C11 H11 119.7
C12 C11 H11 119.7
C5 C12 C13 117.74(14)
C5 C12 C11 118.88(15)
C13 C12 C11 123.36(15)
C14 C13 C12 120.40(14)
C14 C13 H13 119.8
C12 C13 H13 119.8
C13 C14 C3 116.74(14)
C13 C14 C15 120.74(14)
C3 C14 C15 122.49(13)
N17 C15 N16 112.88(13)
N17 C15 C14 122.37(13)
N16 C15 C14 124.70(13)
N17 C18 C19 130.07(14)
N17 C18 C23 109.77(13)
C19 C18 C23 120.15(14)
C20 C19 C18 117.66(15)
C20 C19 H19 121.2
C18 C19 H19 121.2
C19 C20 C21 121.37(16)
C19 C20 H20 119.3
C21 C20 H20 119.3
C22 C21 C20 121.94(15)
C22 C21 H21 119
C20 C21 H21 119
C21 C22 C23 116.50(15)
C21 C22 H22 121.7
C23 C22 H22 121.7
N16 C23 C22 132.20(14)
N16 C23 C18 105.44(13)
C22 C23 C18 122.36(14)
C3 N4 C5 117.44(13)
C15 N16 C23 107.05(12)
C15 N16 H16 126.5
C23 N16 H16 126.5
C15 N17 C18 104.86(12)
C3 O2 C1 117.47(12)
C7 O8 C9 117.27(14)

loop_
_geom_bond_atom_site_label_1
_geom_bond_atom_site_label_2
_geom_bond_distance
C1 O2 1.4327(19)
C1 H1A 0.98
C1 H1B 0.98
C1 H1C 0.98
C3 N4 1.311(2)
C3 O2 1.3490(18)
C3 C14 1.436(2)
C5 N4 1.376(2)
C5 C6 1.414(2)
C5 C12 1.416(2)
C6 C7 1.379(2)
C6 H6 0.95
C7 O8 1.372(2)
C7 C10 1.416(3)
C9 O8 1.433(2)
C9 H9A 0.98
C9 H9B 0.98
C9 H9C 0.98
C10 C11 1.371(2)
C10 H10 0.95
C11 C12 1.420(2)
C11 H11 0.95
C12 C13 1.418(2)
C13 C14 1.375(2)
C13 H13 0.95
C14 C15 1.470(2)
C15 N17 1.3297(19)
C15 N16 1.3646(18)
C18 N17 1.3912(19)
C18 C19 1.402(2)
C18 C23 1.407(2)
C19 C20 1.382(2)
C19 H19 0.95
C20 C21 1.409(2)
C20 H20 0.95
C21 C22 1.381(2)
C21 H21 0.95
C22 C23 1.397(2)
C22 H22 0.95
C23 N16 1.3817(19)
N16 H16 0.88

loop_
_geom_hbond_atom_site_label_D
_geom_hbond_atom_site_label_H
_geom_hbond_atom_site_label_A
_geom_hbond_site_symmetry_A
_geom_hbond_distance_DH
_geom_hbond_distance_HA
_geom_hbond_distance_DA
_geom_hbond_angle_DHA
_geom_hbond_publ_flag
N16 H16 N17 7_755 0.88 2.02 2.8397(17) 154 y
N16 H16 O2 . 0.88 2.27 2.7107(17) 111 y
C1 H1A Cg2 7_855 0.98 2.67 3.3101(18) 123 y
C1 H1C Cg1 1_655 0.98 2.82 3.4955(17) 127 y
C20 H20 Cg4 6_557 0.95 2.99 3.8271(18) 148 y

loop_
_geom_torsion_atom_site_label_1
_geom_torsion_atom_site_label_2
_geom_torsion_atom_site_label_3
_geom_torsion_atom_site_label_4
_geom_torsion
N4 C5 C6 C7 -177.24(15)
C12 C5 C6 C7 1.1(2)
C5 C6 C7 O8 179.35(15)
C5 C6 C7 C10 -1.1(3)
O8 C7 C10 C11 -179.94(16)
C6 C7 C10 C11 0.5(3)
C7 C10 C11 C12 0.1(3)
N4 C5 C12 C13 -0.8(2)
C6 C5 C12 C13 -179.12(14)
N4 C5 C12 C11 177.74(15)
C6 C5 C12 C11 -0.6(2)
C10 C11 C12 C5 -0.1(3)
C10 C11 C12 C13 178.40(16)
C5 C12 C13 C14 1.5(2)
C11 C12 C13 C14 -176.94(15)
C12 C13 C14 C3 0.0(2)
C12 C13 C14 C15 177.97(14)
N4 C3 C14 C13 -2.7(2)
O2 C3 C14 C13 177.08(13)
N4 C3 C14 C15 179.41(14)
O2 C3 C14 C15 -0.8(2)
C13 C14 C15 N17 -22.2(2)
C3 C14 C15 N17 155.59(15)
C13 C14 C15 N16 154.92(15)
C3 C14 C15 N16 -27.2(2)
N17 C18 C19 C20 179.94(16)
C23 C18 C19 C20 -0.8(2)
C18 C19 C20 C21 0.3(3)
C19 C20 C21 C22 -0.1(3)
C20 C21 C22 C23 0.4(2)
C21 C22 C23 N16 179.34(16)
C21 C22 C23 C18 -1.0(2)
N17 C18 C23 N16 0.35(17)
C19 C18 C23 N16 -179.03(14)
N17 C18 C23 C22 -179.41(14)
C19 C18 C23 C22 1.2(2)
O2 C3 N4 C5 -176.33(13)
C14 C3 N4 C5 3.4(2)
C6 C5 N4 C3 176.76(14)
C12 C5 N4 C3 -1.6(2)
N17 C15 N16 C23 -0.02(17)
C14 C15 N16 C23 -177.42(14)
C22 C23 N16 C15 179.52(16)
C18 C23 N16 C15 -0.20(16)
N16 C15 N17 C18 0.23(17)
C14 C15 N17 C18 177.70(14)
C19 C18 N17 C15 178.94(17)
C23 C18 N17 C15 -0.36(17)
N4 C3 O2 C1 0.8(2)
C14 C3 O2 C1 -179.00(13)
C6 C7 O8 C9 2.5(3)
C10 C7 O8 C9 -177.05(16)

loop_
_cod_related_entry_id
_cod_related_entry_database
_cod_related_entry_code
1 ChemSpider 30657968
